data_2236089
loop_
_publ_author_name
'Harvey, Miguel A.'
'Suarez, Sebastian A.'
'Iba\~nez, Andres'
'Doctorovich, Fabio'
'Baggio, Ricardo'

_publ_section_title
;
 Bis(acetato-\k^2^<i>O</i>,<i>O</i>')(4,4'-dimethyl-2,2'-bipyridine-\k^2^<i>N</i>,<i>N</i>')zinc
;
_journal_coeditor_code BR2212
_journal_issue 11
_journal_name_full 'Acta Crystallographica Section E'
_journal_page_first m1377
_journal_page_last m1378
_journal_paper_doi 10.1107/S1600536812042699
_journal_volume 68
_journal_year 2012
_chemical_formula_iupac '[Zn (C2 H3 O2)2 (C12 H12 N2)]'
_chemical_formula_moiety 'C16 H18 N2 O4 Zn'
_chemical_formula_sum 'C16 H18 N2 O4 Zn'
_chemical_formula_weight 367.71
_chemical_name_systematic
;
Bis(acetato-\k^2^<i>O</i>,<i>O</i>')(4,4'-dimethyl-2,2'-bipyridine-
\k^2^<i>N</i>,<i>N</i>')zinc
;
_space_group_IT_number 43
_symmetry_cell_setting orthorhombic
_symmetry_space_group_name_Hall 'F 2 -2d'
_symmetry_space_group_name_H-M 'F d d 2'
_atom_sites_solution_hydrogens difmap
_atom_sites_solution_primary direct
_atom_sites_solution_secondary difmap
_cell_angle_alpha 90
_cell_angle_beta 90
_cell_angle_gamma 90
_cell_formula_units_Z 8
_cell_length_a 14.4779(5)
_cell_length_b 28.5700(15)
_cell_length_c 8.0854(3)
_cell_measurement_reflns_used 1985
_cell_measurement_temperature 295(2)
_cell_measurement_theta_max 28.9305
_cell_measurement_theta_min 3.5856
_cell_volume 3344.4(2)
_computing_cell_refinement 'CrysAlis PRO (Oxford Diffraction, 2009)'
_computing_data_collection 'CrysAlis PRO (Oxford Diffraction, 2009)'
_computing_data_reduction 'CrysAlis PRO (Oxford Diffraction, 2009)'
_computing_molecular_graphics 'SHELXTL   (Sheldrick, 2008)'
_computing_publication_material 'SHELXL97 (Sheldrick, 2008) and PLATON (Spek, 2009)'
_computing_structure_refinement 'SHELXL97 (Sheldrick, 2008)'
_computing_structure_solution 'SHELXS97 (Sheldrick, 2008)'
_diffrn_ambient_temperature 295(2)
_diffrn_measured_fraction_theta_full 0.996
_diffrn_measured_fraction_theta_max 0.900
_diffrn_measurement_device_type 'Oxford Diffraction Gemini CCD S Ultra'
_diffrn_measurement_method '\w scans, thick slices'
_diffrn_radiation_monochromator graphite
_diffrn_radiation_type MoK\a
_diffrn_radiation_wavelength 0.71073
_diffrn_reflns_av_R_equivalents 0.0147
_diffrn_reflns_limit_h_max 18
_diffrn_reflns_limit_h_min -17
_diffrn_reflns_limit_k_max 17
_diffrn_reflns_limit_k_min -37
_diffrn_reflns_limit_l_max 5
_diffrn_reflns_limit_l_min -10
_diffrn_reflns_number 3945
_diffrn_reflns_theta_full 25
_diffrn_reflns_theta_max 28.99
_diffrn_reflns_theta_min 3.59
_exptl_absorpt_coefficient_mu 1.489
_exptl_absorpt_correction_T_max 0.75
_exptl_absorpt_correction_T_min 0.65
_exptl_absorpt_correction_type multi-scan
_exptl_absorpt_process_details
;
(CrysAlis PRO; Oxford Diffraction, 2009)
;
_exptl_crystal_colour white
_exptl_crystal_density_diffrn 1.461
_exptl_crystal_density_method 'not measured'
_exptl_crystal_description prism
_exptl_crystal_F_000 1520
_exptl_crystal_size_max 0.3
_exptl_crystal_size_mid 0.3
_exptl_crystal_size_min 0.2
_refine_diff_density_max 0.279
_refine_diff_density_min -0.261
_refine_ls_abs_structure_details 'Flack (1983), 374 Friedel pairs'
_refine_ls_abs_structure_Flack 0.010(16)
_refine_ls_extinction_method none
_refine_ls_goodness_of_fit_ref 1.092
_refine_ls_hydrogen_treatment constr
_refine_ls_matrix_type full
_refine_ls_number_parameters 107
_refine_ls_number_reflns 1563
_refine_ls_number_restraints 1
_refine_ls_restrained_S_all 1.091
_refine_ls_R_factor_all 0.0281
_refine_ls_R_factor_gt 0.0255
_refine_ls_shift/su_max 0
_refine_ls_shift/su_mean 0
_refine_ls_structure_factor_coef Fsqd
_refine_ls_weighting_details 'calc w=1/[\s^2^(Fo^2^)+(0.0402P)^2^+1.0250P] where P=(Fo^2^+2Fc^2^)/3'
_refine_ls_weighting_scheme calc
_refine_ls_wR_factor_ref 0.0680
_reflns_number_gt 1481
_reflns_number_total 1563
_reflns_threshold_expression I>2\s(I)
_cod_data_source_file br2212.cif
_cod_data_source_block I
_cod_database_code 2236089
_cod_database_fobs_code 2236089

loop_
_symmetry_equiv_pos_as_xyz
'x, y, z'
'-x, -y, z'
'-x+1/4, y+1/4, z+1/4'
'x+1/4, -y+1/4, z+1/4'
'x, y+1/2, z+1/2'
'-x, -y+1/2, z+1/2'
'-x+1/4, y+3/4, z+3/4'
'x+1/4, -y+3/4, z+3/4'
'x+1/2, y, z+1/2'
'-x+1/2, -y, z+1/2'
'-x+3/4, y+1/4, z+3/4'
'x+3/4, -y+1/4, z+3/4'
'x+1/2, y+1/2, z'
'-x+1/2, -y+1/2, z'
'-x+3/4, y+3/4, z+1/4'
'x+3/4, -y+3/4, z+1/4'

loop_
_atom_site_type_symbol
_atom_site_label
_atom_site_fract_x
_atom_site_fract_y
_atom_site_fract_z
_atom_site_U_iso_or_equiv
_atom_site_adp_type
_atom_site_calc_flag
_atom_site_refinement_flags
_atom_site_occupancy
Zn Zn1 0 0 0.08552(5) 0.04845(13) Uani d S 1
O O1 -0.10026(14) 0.03972(8) -0.0279(3) 0.0745(6) Uani d . 1
N N1 0.02563(14) 0.04418(7) 0.2846(2) 0.0456(4) Uani d . 1
O O2 -0.12535(18) -0.03328(9) -0.0599(3) 0.0843(7) Uani d . 1
C C4 0.01794(12) 0.05180(7) 0.5779(5) 0.0421(5) Uani d . 1
H H4 0.0071 0.038 0.6803 0.051 Uiso calc R 1
C C7 -0.14861(19) 0.00731(10) -0.0837(4) 0.0548(7) Uani d . 1
C C5 0.01168(12) 0.02544(8) 0.4354(3) 0.0361(4) Uani d . 1
C C8 -0.2331(2) 0.01806(14) -0.1800(9) 0.0900(14) Uani d . 1
H H8B -0.2777 0.0328 -0.1093 0.135 Uiso calc R 1
H H8C -0.2584 -0.0104 -0.2238 0.135 Uiso calc R 1
H H8A -0.2178 0.0388 -0.2694 0.135 Uiso calc R 1
C C3 0.04052(15) 0.09917(8) 0.5683(4) 0.0502(5) Uani d . 1
C C1 0.0483(2) 0.08971(10) 0.2769(4) 0.0604(7) Uani d . 1
H H1 0.0586 0.103 0.1735 0.073 Uiso calc R 1
C C2 0.05697(19) 0.11722(9) 0.4128(4) 0.0607(7) Uani d . 1
H H2 0.0741 0.1484 0.401 0.073 Uiso calc R 1
C C6 0.0449(2) 0.12828(10) 0.7225(4) 0.0719(9) Uani d . 1
H H6A 0.0721 0.1103 0.8101 0.108 Uiso calc R 1
H H6C -0.0164 0.1376 0.7538 0.108 Uiso calc R 1
H H6B 0.0818 0.1556 0.7024 0.108 Uiso calc R 1

loop_
_atom_site_aniso_label
_atom_site_aniso_U_11
_atom_site_aniso_U_22
_atom_site_aniso_U_33
_atom_site_aniso_U_12
_atom_site_aniso_U_13
_atom_site_aniso_U_23
Zn1 0.04289(17) 0.0737(3) 0.02871(17) 0.01368(17) 0 0
O1 0.0622(11) 0.0907(14) 0.0706(15) -0.0028(10) -0.0158(11) -0.0093(12)
N1 0.0478(10) 0.0549(11) 0.0342(11) 0.0047(8) 0.0032(8) 0.0080(8)
O2 0.0909(16) 0.0871(15) 0.0749(17) 0.0313(12) -0.0146(13) -0.0022(13)
C4 0.0424(11) 0.0480(10) 0.0361(11) 0.0034(8) -0.0042(16) 0.0013(12)
C7 0.0399(12) 0.0850(19) 0.0393(14) 0.0085(11) 0.0013(10) -0.0056(13)
C5 0.0329(9) 0.0459(12) 0.0296(11) 0.0036(7) -0.0017(8) 0.0031(9)
C8 0.061(2) 0.109(3) 0.100(4) 0.0012(17) -0.037(3) 0.017(3)
C3 0.0452(10) 0.0462(11) 0.0593(16) 0.0006(9) -0.0095(12) -0.0025(12)
C1 0.0654(15) 0.0602(15) 0.0557(18) -0.0014(12) 0.0060(12) 0.0240(13)
C2 0.0621(16) 0.0440(12) 0.076(2) -0.0032(11) -0.0005(14) 0.0087(14)
C6 0.080(2) 0.0559(15) 0.079(2) -0.0007(14) -0.0190(17) -0.0158(16)

loop_
_atom_type_symbol
_atom_type_description
_atom_type_scat_dispersion_real
_atom_type_scat_dispersion_imag
_atom_type_scat_source
C C 0.0033 0.0016 'International Tables Vol C Tables 4.2.6.8 and 6.1.1.4'
H H 0 0 'International Tables Vol C Tables 4.2.6.8 and 6.1.1.4'
N N 0.0061 0.0033 'International Tables Vol C Tables 4.2.6.8 and 6.1.1.4'
O O 0.0106 0.006 'International Tables Vol C Tables 4.2.6.8 and 6.1.1.4'
Zn Zn 0.2839 1.4301 'International Tables Vol C Tables 4.2.6.8 and 6.1.1.4'

loop_
_geom_angle_atom_site_label_1
_geom_angle_atom_site_label_2
_geom_angle_atom_site_label_3
_geom_angle_site_symmetry_1
_geom_angle_site_symmetry_3
_geom_angle
O1 Zn1 O1 2 . 127.09(15)
O1 Zn1 N1 2 . 123.63(9)
O1 Zn1 N1 . . 97.82(8)
O1 Zn1 N1 2 2 97.82(8)
O1 Zn1 N1 . 2 123.63(9)
N1 Zn1 N1 . 2 78.52(11)
O1 Zn1 O2 2 . 95.63(10)
O1 Zn1 O2 . . 57.21(9)
N1 Zn1 O2 . . 140.08(8)
N1 Zn1 O2 2 . 90.22(9)
O1 Zn1 O2 2 2 57.21(9)
O1 Zn1 O2 . 2 95.63(10)
N1 Zn1 O2 . 2 90.22(9)
N1 Zn1 O2 2 2 140.08(8)
O2 Zn1 O2 . 2 120.30(15)
O1 Zn1 C7 2 . 113.57(9)
O1 Zn1 C7 . . 28.79(8)
N1 Zn1 C7 . . 120.97(8)
N1 Zn1 C7 2 . 108.27(9)
O2 Zn1 C7 . . 28.42(8)
O2 Zn1 C7 2 . 110.31(10)
O1 Zn1 C7 2 2 28.79(8)
O1 Zn1 C7 . 2 113.57(9)
N1 Zn1 C7 . 2 108.27(9)
N1 Zn1 C7 2 2 120.97(8)
O2 Zn1 C7 . 2 110.31(10)
O2 Zn1 C7 2 2 28.42(8)
C7 Zn1 C7 . 2 115.34(13)
C7 O1 Zn1 . . 98.50(18)
C1 N1 C5 . . 117.6(2)
C1 N1 Zn1 . . 126.56(18)
C5 N1 Zn1 . . 115.64(15)
C7 O2 Zn1 . . 84.73(19)
C5 C4 C3 . . 119.9(3)
C5 C4 H4 . . 120
C3 C4 H4 . . 120
O2 C7 O1 . . 119.6(3)
O2 C7 C8 . . 120.4(3)
O1 C7 C8 . . 120.0(3)
O2 C7 Zn1 . . 66.85(17)
O1 C7 Zn1 . . 52.72(15)
C8 C7 Zn1 . . 172.7(2)
N1 C5 C4 . . 122.0(2)
N1 C5 C5 . 2 114.92(13)
C4 C5 C5 . 2 123.13(15)
C7 C8 H8B . . 109.5
C7 C8 H8C . . 109.5
H8B C8 H8C . . 109.5
C7 C8 H8A . . 109.5
H8B C8 H8A . . 109.5
H8C C8 H8A . . 109.5
C2 C3 C4 . . 117.0(3)
C2 C3 C6 . . 122.9(2)
C4 C3 C6 . . 120.1(3)
N1 C1 C2 . . 123.1(2)
N1 C1 H1 . . 118.5
C2 C1 H1 . . 118.5
C1 C2 C3 . . 120.4(2)
C1 C2 H2 . . 119.8
C3 C2 H2 . . 119.8
C3 C6 H6A . . 109.5
C3 C6 H6C . . 109.5
H6A C6 H6C . . 109.5
C3 C6 H6B . . 109.5
H6A C6 H6B . . 109.5
H6C C6 H6B . . 109.5

loop_
_geom_bond_atom_site_label_1
_geom_bond_atom_site_label_2
_geom_bond_site_symmetry_2
_geom_bond_distance
Zn1 O1 2 2.058(2)
Zn1 O1 . 2.058(2)
Zn1 N1 . 2.079(2)
Zn1 N1 2 2.079(2)
Zn1 O2 . 2.362(3)
Zn1 O2 2 2.362(3)
Zn1 C7 . 2.558(3)
Zn1 C7 2 2.558(3)
O1 C7 . 1.246(3)
N1 C1 . 1.343(3)
N1 C5 . 1.347(3)
O2 C7 . 1.223(3)
C4 C5 . 1.380(4)
C4 C3 . 1.394(3)
C4 H4 . 0.93
C7 C8 . 1.482(5)
C5 C5 2 1.493(4)
C8 H8B . 0.96
C8 H8C . 0.96
C8 H8A . 0.96
C3 C2 . 1.380(4)
C3 C6 . 1.500(4)
C1 C2 . 1.357(4)
C1 H1 . 0.93
C2 H2 . 0.93
C6 H6A . 0.96
C6 H6C . 0.96
C6 H6B . 0.96

loop_
_geom_hbond_atom_site_label_D
_geom_hbond_atom_site_label_H
_geom_hbond_atom_site_label_A
_geom_hbond_site_symmetry_A
_geom_hbond_distance_DH
_geom_hbond_distance_HA
_geom_hbond_distance_DA
_geom_hbond_angle_DHA
C2 H2 O1 4_555 0.93 2.53 3.354(4) 147
C6 H6A O2 2_556 0.96 2.56 3.438(4) 153
C4 H4 Cg1 1_556 0.93 2.99 3.874(4) 160
C4 H4 Cg1 2_556 0.93 2.96 3.766(4) 145
C8 H8B Cg2 9_454 0.96 2.96 3.804(4) 147
